data_4321161
loop_
_publ_author_name
'Kent D. Redwine'
'William L. Wilson'
'Donald G. Moses'
'Vincent J. Catalano'
'John H. Nelson'

_publ_section_title
;
 Cooperative Diastereoselectivity of Palladium- and Platinum-Promoted
 Intramolecular [4+2] Diels-Alder Cycloaddition Reactions of
 3,4-Dimethyl-1-phenylphosphole
;
_journal_name_full 'Inorganic Chemistry'
_journal_page_first 3392
_journal_page_last 3402
_journal_paper_doi 10.1021/ic990885j
_journal_volume 39
_journal_year 2000
_chemical_formula_sum 'C24 H26 N2 O6 P2 Pd'
_chemical_formula_weight 606.81
_chemical_name_common 1a
_chemical_name_systematic
; 
 ? 
;
_space_group_IT_number 61
_symmetry_cell_setting orthorhombic
_symmetry_space_group_name_Hall '-P 2ac 2ab'
_symmetry_space_group_name_H-M 'P b c a'
_atom_sites_solution_hydrogens geom
_atom_sites_solution_primary direct
_atom_sites_solution_secondary difmap
_audit_creation_method SHELXL-97
_cell_angle_alpha 90.00
_cell_angle_beta 90.00
_cell_angle_gamma 90.00
_cell_formula_units_Z 8
_cell_length_a 18.4624(17)
_cell_length_b 13.7194(17)
_cell_length_c 20.3557(19)
_cell_measurement_temperature 298(2)
_cell_volume 5156.0(9)
_computing_structure_refinement 'SHELXL-97 (Sheldrick, 1997)'
_computing_structure_solution 'SHELXS-97 (Sheldrick, 1990)'
_diffrn_ambient_temperature 298(2)
_diffrn_measured_fraction_theta_full 0.932
_diffrn_measured_fraction_theta_max 0.932
_diffrn_radiation_monochromator graphite
_diffrn_radiation_source 'fine-focus sealed tube'
_diffrn_radiation_type MoK\a
_diffrn_radiation_wavelength 0.71073
_diffrn_reflns_av_R_equivalents 0.0243
_diffrn_reflns_av_sigmaI/netI 0.0431
_diffrn_reflns_limit_h_max 1
_diffrn_reflns_limit_h_min -21
_diffrn_reflns_limit_k_max 16
_diffrn_reflns_limit_k_min -1
_diffrn_reflns_limit_l_max 1
_diffrn_reflns_limit_l_min -24
_diffrn_reflns_number 5582
_diffrn_reflns_theta_full 24.99
_diffrn_reflns_theta_max 24.99
_diffrn_reflns_theta_min 2.00
_exptl_absorpt_coefficient_mu 0.885
_exptl_crystal_density_diffrn 1.563
_exptl_crystal_density_method 'not measured'
_exptl_crystal_F_000 2464
_refine_diff_density_max 0.394
_refine_diff_density_min -0.300
_refine_diff_density_rms 0.064
_refine_ls_extinction_coef 0.00152(8)
_refine_ls_extinction_expression Fc^*^=kFc[1+0.001xFc^2^\l^3^/sin(2\q)]^-1/4^
_refine_ls_extinction_method SHELXL
_refine_ls_goodness_of_fit_ref 1.020
_refine_ls_hydrogen_treatment mixed
_refine_ls_matrix_type full
_refine_ls_number_parameters 317
_refine_ls_number_reflns 4544
_refine_ls_number_restraints 0
_refine_ls_restrained_S_all 1.020
_refine_ls_R_factor_all 0.0528
_refine_ls_R_factor_gt 0.0361
_refine_ls_shift/su_max 0.001
_refine_ls_shift/su_mean 0.000
_refine_ls_structure_factor_coef Fsqd
_refine_ls_weighting_details 'calc w=1/[\s^2^(Fo^2^)+(0.0362P)^2^+1.8563P] where P=(Fo^2^+2Fc^2^)/3'
_refine_ls_weighting_scheme calc
_refine_ls_wR_factor_gt 0.0836
_refine_ls_wR_factor_ref 0.0917
_reflns_number_gt 3526
_reflns_number_total 4544
_reflns_threshold_expression >2sigma(I)
_cod_data_source_file ic990885j_1.cif
_cod_data_source_block jhn030b
_cod_database_code 4321161

loop_
_symmetry_equiv_pos_as_xyz
'x, y, z'
'-x+1/2, -y, z+1/2'
'-x, y+1/2, -z+1/2'
'x+1/2, -y+1/2, -z'
'-x, -y, -z'
'x-1/2, y, -z-1/2'
'x, -y-1/2, z-1/2'
'-x-1/2, y-1/2, z'

loop_
_atom_site_label
_atom_site_type_symbol
_atom_site_fract_x
_atom_site_fract_y
_atom_site_fract_z
_atom_site_U_iso_or_equiv
_atom_site_adp_type
_atom_site_occupancy
_atom_site_symmetry_multiplicity
_atom_site_calc_flag
_atom_site_refinement_flags
_atom_site_disorder_assembly
_atom_site_disorder_group
Pd1 Pd 0.927590(14) 0.37458(2) 0.273410(13) 0.03496(11) Uani 1 1 d . . .
P1 P 1.03421(6) 0.39481(7) 0.22236(5) 0.0393(2) Uani 1 1 d . . .
P2 P 0.98253(5) 0.32997(7) 0.36721(5) 0.0360(2) Uani 1 1 d . . .
N1 N 0.86112(18) 0.4952(2) 0.17428(16) 0.0473(8) Uani 1 1 d . . .
N2 N 0.81130(19) 0.4136(3) 0.36597(17) 0.0504(8) Uani 1 1 d . . .
O1 O 0.87072(15) 0.40337(19) 0.18483(13) 0.0499(7) Uani 1 1 d . . .
O2 O 0.82744(19) 0.5193(2) 0.12532(14) 0.0784(10) Uani 1 1 d . . .
O3 O 0.88598(18) 0.5543(2) 0.21374(15) 0.0657(9) Uani 1 1 d . . .
O4 O 0.82335(14) 0.36168(19) 0.31408(13) 0.0510(7) Uani 1 1 d . . .
O5 O 0.85989(17) 0.4653(2) 0.38834(16) 0.0666(9) Uani 1 1 d . . .
O6 O 0.75152(16) 0.4077(3) 0.39137(17) 0.0779(10) Uani 1 1 d . . .
C1 C 1.06634(19) 0.2658(3) 0.36341(18) 0.0403(9) Uani 1 1 d . . .
H1A H 1.0726 0.2047 0.3444 0.048 Uiso 1 1 calc R . .
C2 C 1.1187(2) 0.3176(3) 0.39151(18) 0.0431(9) Uani 1 1 d . . .
C3 C 1.1960(2) 0.2865(3) 0.3970(2) 0.0679(13) Uani 1 1 d . . .
H3A H 1.2021 0.2241 0.3763 0.102 Uiso 1 1 calc R . .
H3B H 1.2092 0.2816 0.4425 0.102 Uiso 1 1 calc R . .
H3C H 1.2265 0.3336 0.3758 0.102 Uiso 1 1 calc R . .
C4 C 1.0932(2) 0.4127(3) 0.41932(18) 0.0419(9) Uani 1 1 d . . .
C5 C 1.1457(2) 0.4834(3) 0.4493(2) 0.0595(12) Uani 1 1 d . . .
H5A H 1.1200 0.5398 0.4645 0.089 Uiso 1 1 calc R . .
H5B H 1.1807 0.5025 0.4169 0.089 Uiso 1 1 calc R . .
H5C H 1.1699 0.4529 0.4856 0.089 Uiso 1 1 calc R . .
C6 C 1.0220(2) 0.4265(3) 0.41360(17) 0.0404(9) Uani 1 1 d . . .
H6A H 0.9966 0.4788 0.4313 0.048 Uiso 1 1 calc R . .
C7 C 0.92464(18) 0.2535(3) 0.41676(18) 0.0380(8) Uani 1 1 d . . .
C8 C 0.9213(2) 0.2632(3) 0.48478(19) 0.0520(11) Uani 1 1 d . . .
H8A H 0.9459 0.3138 0.5055 0.062 Uiso 1 1 calc R . .
C9 C 0.8817(3) 0.1978(4) 0.5213(2) 0.0650(13) Uani 1 1 d . . .
H9A H 0.8798 0.2043 0.5667 0.078 Uiso 1 1 calc R . .
C10 C 0.8451(2) 0.1233(3) 0.4914(2) 0.0600(12) Uani 1 1 d . . .
H10A H 0.8186 0.0795 0.5167 0.072 Uiso 1 1 calc R . .
C11 C 0.8472(2) 0.1130(3) 0.4250(2) 0.0616(12) Uani 1 1 d . . .
H11A H 0.8223 0.0622 0.4048 0.074 Uiso 1 1 calc R . .
C12 C 0.8867(2) 0.1789(3) 0.3874(2) 0.0533(11) Uani 1 1 d . . .
H12A H 0.8874 0.1725 0.3419 0.064 Uiso 1 1 calc R . .
C13 C 1.0275(2) 0.4236(3) 0.13630(19) 0.0491(10) Uani 1 1 d . . .
H13A H 0.9999 0.4739 0.1187 0.059 Uiso 1 1 calc R . .
C14 C 1.0681(2) 0.3617(3) 0.1015(2) 0.0569(12) Uani 1 1 d . . .
C15 C 1.0805(3) 0.3693(4) 0.0287(2) 0.0847(18) Uani 1 1 d . . .
H15A H 1.0528 0.4227 0.0114 0.127 Uiso 1 1 calc R . .
H15B H 1.0657 0.3098 0.0078 0.127 Uiso 1 1 calc R . .
H15C H 1.1311 0.3803 0.0203 0.127 Uiso 1 1 calc R . .
C16 C 1.1040(3) 0.2859(3) 0.1414(2) 0.0591(12) Uani 1 1 d . . .
C17 C 1.1488(3) 0.2066(4) 0.1109(3) 0.103(2) Uani 1 1 d . . .
H17A H 1.1672 0.1646 0.1447 0.154 Uiso 1 1 calc R . .
H17B H 1.1884 0.2350 0.0872 0.154 Uiso 1 1 calc R . .
H17C H 1.1193 0.1693 0.0813 0.154 Uiso 1 1 calc R . .
C18 C 1.0925(2) 0.2943(3) 0.2059(2) 0.0532(11) Uani 1 1 d . . .
H18A H 1.1121 0.2534 0.2377 0.064 Uiso 1 1 calc R . .
C19 C 1.0852(2) 0.4966(3) 0.25648(18) 0.0397(9) Uani 1 1 d . . .
C20 C 1.1600(2) 0.5024(3) 0.24750(19) 0.0508(10) Uani 1 1 d . . .
H20A H 1.1853 0.4512 0.2282 0.061 Uiso 1 1 calc R . .
C21 C 1.1960(2) 0.5864(4) 0.2680(2) 0.0628(13) Uani 1 1 d . . .
H21A H 1.2457 0.5921 0.2616 0.075 Uiso 1 1 calc R . .
C22 C 1.1585(3) 0.6609(3) 0.2977(2) 0.0623(13) Uani 1 1 d . . .
H22A H 1.1829 0.7167 0.3111 0.075 Uiso 1 1 calc R . .
C23 C 1.0859(2) 0.6531(3) 0.3074(2) 0.0539(11) Uani 1 1 d . . .
H23A H 1.0612 0.7034 0.3283 0.065 Uiso 1 1 calc R . .
C24 C 1.0485(2) 0.5723(3) 0.28676(18) 0.0447(9) Uani 1 1 d . . .
H24A H 0.9986 0.5684 0.2931 0.054 Uiso 1 1 calc R . .

loop_
_atom_site_aniso_label
_atom_site_aniso_U_11
_atom_site_aniso_U_22
_atom_site_aniso_U_33
_atom_site_aniso_U_23
_atom_site_aniso_U_13
_atom_site_aniso_U_12
Pd1 0.03757(18) 0.03424(17) 0.03308(17) -0.00164(12) 0.00003(12) -0.00105(12)
P1 0.0451(5) 0.0372(5) 0.0357(5) -0.0035(4) 0.0055(4) -0.0034(4)
P2 0.0364(5) 0.0377(5) 0.0340(5) -0.0024(4) 0.0005(4) 0.0010(4)
N1 0.0490(19) 0.048(2) 0.045(2) 0.0054(17) 0.0032(16) 0.0095(17)
N2 0.045(2) 0.054(2) 0.052(2) 0.0040(18) 0.0034(18) 0.0152(18)
O1 0.0624(18) 0.0469(16) 0.0406(15) -0.0009(13) -0.0099(14) 0.0020(14)
O2 0.104(3) 0.080(2) 0.0511(19) 0.0079(17) -0.0223(19) 0.032(2)
O3 0.084(2) 0.0407(16) 0.072(2) -0.0035(16) -0.0250(18) 0.0009(16)
O4 0.0412(15) 0.0602(17) 0.0515(16) -0.0079(14) 0.0027(13) -0.0020(14)
O5 0.063(2) 0.066(2) 0.071(2) -0.0245(18) 0.0050(17) 0.0040(17)
O6 0.0502(18) 0.102(3) 0.082(2) -0.004(2) 0.0222(17) 0.0153(19)
C1 0.040(2) 0.039(2) 0.041(2) -0.0005(17) 0.0053(17) 0.0046(17)
C2 0.042(2) 0.048(2) 0.039(2) 0.0052(18) 0.0062(17) 0.0020(18)
C3 0.038(2) 0.074(3) 0.093(4) -0.006(3) 0.003(2) 0.011(2)
C4 0.045(2) 0.049(2) 0.0318(19) -0.0009(18) 0.0010(17) -0.0052(19)
C5 0.051(2) 0.066(3) 0.062(3) -0.013(2) -0.007(2) -0.010(2)
C6 0.049(2) 0.038(2) 0.0336(19) -0.0081(17) 0.0020(17) 0.0011(18)
C7 0.0336(18) 0.041(2) 0.040(2) 0.0015(17) 0.0029(16) 0.0050(17)
C8 0.051(2) 0.062(3) 0.043(2) -0.004(2) 0.006(2) -0.004(2)
C9 0.066(3) 0.088(3) 0.040(2) 0.007(2) 0.011(2) 0.002(3)
C10 0.052(3) 0.062(3) 0.066(3) 0.020(2) 0.020(2) 0.003(2)
C11 0.068(3) 0.046(2) 0.071(3) -0.002(2) 0.006(2) -0.014(2)
C12 0.064(3) 0.048(2) 0.048(2) 0.002(2) 0.001(2) -0.009(2)
C13 0.053(2) 0.054(2) 0.040(2) -0.002(2) 0.001(2) -0.011(2)
C14 0.064(3) 0.064(3) 0.043(2) -0.016(2) 0.013(2) -0.027(2)
C15 0.093(4) 0.114(5) 0.048(3) -0.019(3) 0.019(3) -0.029(3)
C16 0.072(3) 0.045(2) 0.060(3) -0.017(2) 0.026(2) -0.010(2)
C17 0.139(5) 0.072(4) 0.098(4) -0.030(3) 0.055(4) 0.009(4)
C18 0.060(3) 0.044(2) 0.055(3) -0.002(2) 0.018(2) 0.001(2)
C19 0.045(2) 0.042(2) 0.0317(19) 0.0031(17) -0.0024(16) -0.0073(18)
C20 0.045(2) 0.056(3) 0.051(2) 0.003(2) 0.0002(19) 0.002(2)
C21 0.047(3) 0.072(3) 0.070(3) 0.017(3) -0.019(2) -0.016(2)
C22 0.075(3) 0.049(3) 0.063(3) 0.007(2) -0.028(3) -0.015(2)
C23 0.066(3) 0.040(2) 0.056(3) -0.006(2) -0.014(2) 0.000(2)
C24 0.051(2) 0.041(2) 0.043(2) 0.0012(18) -0.0033(18) -0.0020(19)

loop_
_atom_type_symbol
_atom_type_description
_atom_type_scat_dispersion_real
_atom_type_scat_dispersion_imag
_atom_type_scat_source
C C 0.0033 0.0016 'International Tables Vol C Tables 4.2.6.8 and 6.1.1.4'
H H 0.0000 0.0000 'International Tables Vol C Tables 4.2.6.8 and 6.1.1.4'
N N 0.0061 0.0033 'International Tables Vol C Tables 4.2.6.8 and 6.1.1.4'
O O 0.0106 0.0060 'International Tables Vol C Tables 4.2.6.8 and 6.1.1.4'
P P 0.1023 0.0942 'International Tables Vol C Tables 4.2.6.8 and 6.1.1.4'
Pd Pd -0.9988 1.0072 'International Tables Vol C Tables 4.2.6.8 and 6.1.1.4'

loop_
_geom_angle_atom_site_label_1
_geom_angle_atom_site_label_2
_geom_angle_atom_site_label_3
_geom_angle
_geom_angle_site_symmetry_1
_geom_angle_site_symmetry_3
_geom_angle_publ_flag
O4 Pd1 O1 84.11(11) . . ?
O4 Pd1 P1 174.93(8) . . ?
O1 Pd1 P1 91.00(8) . . ?
O4 Pd1 P2 93.19(8) . . ?
O1 Pd1 P2 174.47(8) . . ?
P1 Pd1 P2 91.79(4) . . ?
C18 P1 C13 91.6(2) . . ?
C18 P1 C19 110.7(2) . . ?
C13 P1 C19 103.79(18) . . ?
C18 P1 Pd1 121.43(14) . . ?
C13 P1 Pd1 114.70(14) . . ?
C19 P1 Pd1 111.84(13) . . ?
C1 P2 C6 92.01(17) . . ?
C1 P2 C7 104.57(17) . . ?
C6 P2 C7 112.17(17) . . ?
C1 P2 Pd1 119.32(13) . . ?
C6 P2 Pd1 115.62(13) . . ?
C7 P2 Pd1 111.45(12) . . ?
O2 N1 O3 123.0(3) . . ?
O2 N1 O1 118.1(4) . . ?
O3 N1 O1 119.0(3) . . ?
O6 N2 O5 122.7(4) . . ?
O6 N2 O4 117.7(4) . . ?
O5 N2 O4 119.6(3) . . ?
N1 O1 Pd1 113.0(2) . . ?
N2 O4 Pd1 115.6(2) . . ?
C2 C1 P2 110.5(3) . . ?
C1 C2 C3 125.1(4) . . ?
C1 C2 C4 113.5(3) . . ?
C3 C2 C4 121.4(4) . . ?
C6 C4 C2 113.6(3) . . ?
C6 C4 C5 125.5(4) . . ?
C2 C4 C5 120.9(3) . . ?
C4 C6 P2 110.1(3) . . ?
C12 C7 C8 118.7(4) . . ?
C12 C7 P2 119.4(3) . . ?
C8 C7 P2 121.8(3) . . ?
C9 C8 C7 119.9(4) . . ?
C10 C9 C8 120.6(4) . . ?
C11 C10 C9 120.4(4) . . ?
C10 C11 C12 119.6(4) . . ?
C7 C12 C11 120.7(4) . . ?
C14 C13 P1 109.8(3) . . ?
C13 C14 C16 114.0(4) . . ?
C13 C14 C15 124.4(5) . . ?
C16 C14 C15 121.6(4) . . ?
C18 C16 C14 114.2(4) . . ?
C18 C16 C17 123.8(5) . . ?
C14 C16 C17 122.0(4) . . ?
C16 C18 P1 110.4(4) . . ?
C24 C19 C20 120.0(4) . . ?
C24 C19 P1 119.4(3) . . ?
C20 C19 P1 120.4(3) . . ?
C19 C20 C21 118.7(4) . . ?
C22 C21 C20 120.3(4) . . ?
C23 C22 C21 120.2(4) . . ?
C22 C23 C24 121.0(4) . . ?
C23 C24 C19 119.7(4) . . ?

loop_
_geom_bond_atom_site_label_1
_geom_bond_atom_site_label_2
_geom_bond_distance
_geom_bond_site_symmetry_2
_geom_bond_publ_flag
Pd1 O4 2.102(3) . ?
Pd1 O1 2.124(3) . ?
Pd1 P1 2.2430(11) . ?
Pd1 P2 2.2470(10) . ?
P1 C18 1.781(4) . ?
P1 C13 1.800(4) . ?
P1 C19 1.822(4) . ?
P2 C1 1.782(4) . ?
P2 C6 1.782(4) . ?
P2 C7 1.805(4) . ?
N1 O2 1.220(4) . ?
N1 O3 1.231(4) . ?
N1 O1 1.290(4) . ?
N2 O6 1.221(4) . ?
N2 O5 1.231(4) . ?
N2 O4 1.294(4) . ?
C1 C2 1.329(5) . ?
C2 C3 1.494(5) . ?
C2 C4 1.499(5) . ?
C4 C6 1.334(5) . ?
C4 C5 1.499(5) . ?
C7 C12 1.377(5) . ?
C7 C8 1.392(5) . ?
C8 C9 1.376(6) . ?
C9 C10 1.367(6) . ?
C10 C11 1.360(6) . ?
C11 C12 1.391(6) . ?
C13 C14 1.336(6) . ?
C14 C16 1.477(6) . ?
C14 C15 1.503(6) . ?
C16 C18 1.334(6) . ?
C16 C17 1.502(6) . ?
C19 C24 1.386(5) . ?
C19 C20 1.394(5) . ?
C20 C21 1.396(6) . ?
C21 C22 1.374(7) . ?
C22 C23 1.360(6) . ?
C23 C24 1.372(5) . ?
